data_7719507
loop_
_publ_author_name
'Li, Zhongshu'
'Borger, Jaap E.'
'Gianetti, Thomas L.'
'M&#xfc;ller, Fabian'
'Pribanic, Bruno'
'Coburger, Peter'
'Gr&#xfc;tzmacher, Hansj&#xf6;rg'

_publ_section_title
;
 Sodium phosphaethynolate as P-source for the synthesis of molecular
 rhodium phosphides: an exploratory study.
;
_journal_issue 45
_journal_name_full 'Dalton transactions (Cambridge, England : 2003)'
_journal_page_first 16718
_journal_page_last 16726
_journal_paper_doi 10.1039/d5dt02274f
_journal_volume 54
_journal_year 2025
_chemical_formula_moiety 'C56 H42 O2 P4 Rh2, 2(C4 H8 O)'
_chemical_formula_sum 'C64 H58 O4 P4 Rh2'
_chemical_formula_weight 1220.80
_space_group_crystal_system orthorhombic
_space_group_IT_number 62
_space_group_name_Hall '-P 2ac 2n'
_space_group_name_H-M_alt 'P n m a'
_atom_sites_solution_hydrogens geom
_audit_creation_date 2019-01-09
_audit_creation_method
;
Olex2 1.2
(compiled 2018.04.26 svn.r3504 for OlexSys, GUI svn.r5492)
;
_audit_update_record
;
2019-01-09 deposited with the CCDC.	2025-09-24 downloaded from the CCDC.
;
_cell_angle_alpha 90
_cell_angle_beta 90
_cell_angle_gamma 90
_cell_formula_units_Z 4
_cell_length_a 17.8929(5)
_cell_length_b 28.2041(7)
_cell_length_c 12.3931(3)
_cell_measurement_reflns_used 9817
_cell_measurement_temperature 100
_cell_measurement_theta_max 65.01
_cell_measurement_theta_min 3.13
_cell_volume 6254.2(3)
_computing_cell_refinement 'Bruker SAINT'
_computing_data_collection 'Bruker APEX2'
_computing_data_reduction 'Bruker SAINT'
_computing_molecular_graphics 'Olex2 (Dolomanov et al., 2009)'
_computing_publication_material 'Olex2 (Dolomanov et al., 2009)'
_computing_structure_refinement 'XL (Sheldrick, 2008)'
_computing_structure_solution 'XS (Sheldrick, 2008)'
_diffrn_ambient_temperature 100.02
_diffrn_detector 'Bruker Photon 100 area detector'
_diffrn_detector_area_resol_mean 10.24
_diffrn_detector_type 'CMOS area detector'
_diffrn_measured_fraction_theta_full 0.993
_diffrn_measured_fraction_theta_max 0.993
_diffrn_measurement_device 'kappa-stage diffractometer'
_diffrn_measurement_device_type 'Bruker D8 Venture'
_diffrn_measurement_method '\w and \f scans'
_diffrn_radiation_monochromator 'double mirror optics'
_diffrn_radiation_probe x-ray
_diffrn_radiation_type CuK\a
_diffrn_radiation_wavelength 1.54178
_diffrn_reflns_av_R_equivalents 0.0567
_diffrn_reflns_av_unetI/netI 0.0233
_diffrn_reflns_Laue_measured_fraction_full 0.993
_diffrn_reflns_Laue_measured_fraction_max 0.993
_diffrn_reflns_limit_h_max 18
_diffrn_reflns_limit_h_min -20
_diffrn_reflns_limit_k_max 32
_diffrn_reflns_limit_k_min -33
_diffrn_reflns_limit_l_max 14
_diffrn_reflns_limit_l_min -14
_diffrn_reflns_number 97175
_diffrn_reflns_point_group_measured_fraction_full 0.993
_diffrn_reflns_point_group_measured_fraction_max 0.993
_diffrn_reflns_theta_full 65.246
_diffrn_reflns_theta_max 65.246
_diffrn_reflns_theta_min 3.134
_diffrn_source 'microfocus sealed X-ray tube'
_diffrn_source_type 'Incoatec I\ms'
_diffrn_standards_number 0
_exptl_absorpt_coefficient_mu 5.572
_exptl_absorpt_correction_T_max 0.5835
_exptl_absorpt_correction_T_min 0.4144
_exptl_absorpt_correction_type multi-scan
_exptl_absorpt_process_details
'SADABS-2016/2 (Bruker,2016/2) was used for absorption correction. wR2(int) was 0.1109 before and 0.0797 after correction. The Ratio of minimum to maximum transmission is 0.7102. The \l/2 correction factor is Not present.'
_exptl_crystal_colour 'clear light orange'
_exptl_crystal_colour_lustre clear
_exptl_crystal_colour_modifier light
_exptl_crystal_colour_primary orange
_exptl_crystal_density_diffrn 1.297
_exptl_crystal_description block
_exptl_crystal_F_000 2496
_exptl_crystal_size_max 0.3
_exptl_crystal_size_mid 0.2
_exptl_crystal_size_min 0.18
_refine_diff_density_max 1.349
_refine_diff_density_min -0.759
_refine_diff_density_rms 0.094
_refine_ls_extinction_method none
_refine_ls_goodness_of_fit_ref 1.070
_refine_ls_hydrogen_treatment constr
_refine_ls_matrix_type full
_refine_ls_number_parameters 347
_refine_ls_number_reflns 5429
_refine_ls_number_restraints 0
_refine_ls_restrained_S_all 1.070
_refine_ls_R_factor_all 0.0504
_refine_ls_R_factor_gt 0.0438
_refine_ls_shift/su_max 0.002
_refine_ls_shift/su_mean 0.000
_refine_ls_structure_factor_coef Fsqd
_refine_ls_weighting_details 'w=1/[\s^2^(Fo^2^)+(0.0238P)^2^+33.4854P] where P=(Fo^2^+2Fc^2^)/3'
_refine_ls_weighting_scheme calc
_refine_ls_wR_factor_gt 0.0934
_refine_ls_wR_factor_ref 0.0964
_reflns_Friedel_coverage 0.000
_reflns_number_gt 4810
_reflns_number_total 5429
_reflns_threshold_expression 'I > 2\s(I)'
_cod_data_source_file d5dt02274f2.cif
_cod_data_source_block jb205
_cod_depositor_comments 'Adding full bibliography for 7719506--7719510.cif.'
_cod_database_code 7719507
_shelx_shelxl_version_number 2014/7
_shelx_space_group_comment
;
The symmetry employed for this shelxl refinement is uniquely defined
by the following loop, which should always be used as a source of
symmetry information in preference to the above space-group names.
They are only intended as comments.
;
_shelx_estimated_absorpt_t_max 0.434
_shelx_estimated_absorpt_t_min 0.286
_olex2_refinement_description
;
1. Fixed Uiso
 At 1.2 times of:
  All C(H) groups, All C(H,H) groups, All C(H,H,H,H) groups
2. Others
 Sof(H30C)=Sof(H30D)=Sof(H33C)=Sof(H33D)=Sof(C31)=Sof(H31A)=Sof(H31B)=1-FVAR(1)
 Sof(H30A)=Sof(H30B)=Sof(H33A)=Sof(H33B)=Sof(C32)=Sof(H32A)=Sof(H32B)=FVAR(1)
3.a Ternary CH refined with riding coordinates:
 C6(H6), C5(H5), C2(H2)
3.b Secondary CH2 refined with riding coordinates:
 C29(H29A,H29B), C30(H30C,H30D), C30(H30A,H30B), C33(H33C,H33D), C33(H33A,
 H33B), C31(H31A,H31B), C32(H32A,H32B)
3.c Aromatic/amide H refined with riding coordinates:
 C28(H28), C18(H18), C11(H11), C9(H9), C24(H24), C22(H22), C19(H19), C12(H12),
 C26(H26), C21(H21), C10(H10), C27(H27), C20(H20), C25(H25), C13(H13), C15(H15),
  C14(H14), C16(H16)
;
_olex2_submission_special_instructions 'No special instructions were received'

loop_
_space_group_symop_operation_xyz
'x, y, z'
'-x+1/2, -y, z+1/2'
'-x, y+1/2, -z'
'x+1/2, -y+1/2, -z+1/2'
'-x, -y, -z'
'x-1/2, y, -z-1/2'
'x, -y-1/2, z'
'-x-1/2, y-1/2, z-1/2'

loop_
_atom_site_label
_atom_site_type_symbol
_atom_site_fract_x
_atom_site_fract_y
_atom_site_fract_z
_atom_site_U_iso_or_equiv
_atom_site_adp_type
_atom_site_occupancy
_atom_site_site_symmetry_order
_atom_site_calc_flag
_atom_site_refinement_flags_posn
_atom_site_refinement_flags_adp
_atom_site_refinement_flags_occupancy
_atom_site_disorder_assembly
_atom_site_disorder_group
Rh1 Rh 0.68367(2) 0.70106(2) 0.50453(2) 0.01289(10) Uani 1 1 d . . . . .
P1 P 0.76234(8) 0.7500 0.61216(11) 0.0163(3) Uani 1 2 d S T P . .
P3 P 0.70454(6) 0.62605(3) 0.56941(8) 0.0160(2) Uani 1 1 d . . . . .
P2 P 0.65090(8) 0.7500 0.65594(11) 0.0174(3) Uani 1 2 d S T P . .
O2 O 0.85023(16) 0.53033(10) 0.0850(2) 0.0246(6) Uani 1 1 d . . . . .
O1 O 0.7858(2) 0.69432(11) 0.3065(3) 0.0397(9) Uani 1 1 d . . . . .
C17 C 0.7887(2) 0.59513(13) 0.5206(3) 0.0171(8) Uani 1 1 d . . . . .
C23 C 0.7085(2) 0.61578(14) 0.7159(3) 0.0169(8) Uani 1 1 d . . . . .
C28 C 0.7578(2) 0.58280(14) 0.7596(3) 0.0214(9) Uani 1 1 d . . . . .
H28 H 0.7894 0.5649 0.7135 0.026 Uiso 1 1 calc R . . . .
C18 C 0.7913(2) 0.54670(15) 0.5002(3) 0.0220(9) Uani 1 1 d . . . . .
H18 H 0.7473 0.5281 0.5073 0.026 Uiso 1 1 calc R . . . .
C8 C 0.6149(2) 0.58587(14) 0.4066(3) 0.0185(9) Uani 1 1 d . . . . .
C6 C 0.5899(2) 0.67457(14) 0.3938(3) 0.0212(9) Uani 1 1 d . . . . .
H6 H 0.5756 0.6987 0.3384 0.025 Uiso 1 1 calc R . . . .
C11 C 0.5995(2) 0.58033(17) 0.1823(3) 0.0267(10) Uani 1 1 d . . . . .
H11 H 0.5949 0.5787 0.1060 0.032 Uiso 1 1 calc R . . . .
C9 C 0.6187(2) 0.54269(14) 0.3536(3) 0.0205(9) Uani 1 1 d . . . . .
H9 H 0.6277 0.5147 0.3942 0.025 Uiso 1 1 calc R . . . .
C24 C 0.6604(2) 0.63958(15) 0.7839(3) 0.0232(9) Uani 1 1 d . . . . .
H24 H 0.6257 0.6616 0.7546 0.028 Uiso 1 1 calc R . . . .
C7 C 0.6017(2) 0.62749(14) 0.3460(3) 0.0197(9) Uani 1 1 d . . . . .
C5 C 0.5575(2) 0.68390(15) 0.4942(3) 0.0233(9) Uani 1 1 d . . . . .
H5 H 0.5267 0.7135 0.4924 0.028 Uiso 1 1 calc R . . . .
C22 C 0.8543(2) 0.62169(15) 0.5126(3) 0.0230(9) Uani 1 1 d . . . . .
H22 H 0.8532 0.6547 0.5275 0.028 Uiso 1 1 calc R . . . .
C2 C 0.6253(2) 0.58673(14) 0.5282(3) 0.0201(9) Uani 1 1 d . . . . .
H2 H 0.6368 0.5538 0.5527 0.024 Uiso 1 1 calc R . . . .
C19 C 0.8576(2) 0.52540(15) 0.4694(3) 0.0229(9) Uani 1 1 d . . . . .
H19 H 0.8587 0.4925 0.4534 0.027 Uiso 1 1 calc R . . . .
C12 C 0.5960(2) 0.62334(15) 0.2339(3) 0.0239(9) Uani 1 1 d . . . . .
H12 H 0.5896 0.6513 0.1919 0.029 Uiso 1 1 calc R . . . .
C26 C 0.7129(3) 0.60036(16) 0.9377(3) 0.0293(10) Uani 1 1 d . . . . .
H26 H 0.7148 0.5954 1.0135 0.035 Uiso 1 1 calc R . . . .
C21 C 0.9212(2) 0.60038(16) 0.4831(3) 0.0264(10) Uani 1 1 d . . . . .
H21 H 0.9657 0.6186 0.4774 0.032 Uiso 1 1 calc R . . . .
C10 C 0.6096(2) 0.53924(15) 0.2423(3) 0.0257(10) Uani 1 1 d . . . . .
H10 H 0.6103 0.5091 0.2079 0.031 Uiso 1 1 calc R . . . .
C3 C 0.5571(2) 0.60396(15) 0.5897(3) 0.0230(9) Uani 1 1 d . . . . .
C27 C 0.7608(3) 0.57607(16) 0.8706(3) 0.0294(10) Uani 1 1 d . . . . .
H27 H 0.7962 0.5546 0.9003 0.035 Uiso 1 1 calc R . . . .
C1 C 0.7475(3) 0.69640(14) 0.3798(3) 0.0252(10) Uani 1 1 d . . . . .
C29 C 0.8125(3) 0.53836(16) 0.1842(4) 0.0310(11) Uani 1 1 d . . . . .
H29A H 0.8337 0.5181 0.2417 0.037 Uiso 1 1 calc R . . . .
H29B H 0.7586 0.5310 0.1767 0.037 Uiso 1 1 calc R . . . .
C20 C 0.9220(2) 0.55194(15) 0.4620(3) 0.0253(9) Uani 1 1 d . . . . .
H20 H 0.9675 0.5370 0.4423 0.030 Uiso 1 1 calc R . . . .
C25 C 0.6620(3) 0.63191(15) 0.8946(3) 0.0267(10) Uani 1 1 d . . . . .
H25 H 0.6282 0.6483 0.9405 0.032 Uiso 1 1 calc R . . . .
C4 C 0.5285(2) 0.64974(15) 0.5738(3) 0.0229(9) Uani 1 1 d . . . . .
C13 C 0.5256(3) 0.57414(16) 0.6664(3) 0.0290(10) Uani 1 1 d . . . . .
H13 H 0.5447 0.5430 0.6757 0.035 Uiso 1 1 calc R . . . .
C30 C 0.8234(3) 0.58991(16) 0.2110(4) 0.0326(11) Uani 1 1 d . . . . .
H30C H 0.7763 0.6076 0.2000 0.039 Uiso 0.46(4) 1 calc R . . A 2
H30D H 0.8387 0.5935 0.2874 0.039 Uiso 0.46(4) 1 calc R . . A 2
H30A H 0.8189 0.5961 0.2894 0.039 Uiso 0.54(4) 1 calc R . . A 1
H30B H 0.7887 0.6107 0.1707 0.039 Uiso 0.54(4) 1 calc R . . A 1
C33 C 0.9098(3) 0.56396(17) 0.0774(4) 0.0398(12) Uani 1 1 d . . . . .
H33C H 0.9202 0.5720 0.0011 0.048 Uiso 0.46(4) 1 calc R . . A 2
H33D H 0.9560 0.5513 0.1107 0.048 Uiso 0.46(4) 1 calc R . . A 2
H33A H 0.9045 0.5828 0.0104 0.048 Uiso 0.54(4) 1 calc R . . A 1
H33B H 0.9584 0.5472 0.0748 0.048 Uiso 0.54(4) 1 calc R . . A 1
C15 C 0.4389(3) 0.63507(18) 0.7150(4) 0.0414(13) Uani 1 1 d . . . . .
H15 H 0.3982 0.6459 0.7576 0.050 Uiso 1 1 calc R . . . .
C14 C 0.4658(3) 0.58969(18) 0.7302(4) 0.0385(12) Uani 1 1 d . . . . .
H14 H 0.4442 0.5694 0.7828 0.046 Uiso 1 1 calc R . . . .
C16 C 0.4697(2) 0.66489(17) 0.6394(4) 0.0335(11) Uani 1 1 d . . . . .
H16 H 0.4509 0.6962 0.6318 0.040 Uiso 1 1 calc R . . . .
C31 C 0.8814(12) 0.6081(6) 0.1399(19) 0.040(4) Uani 0.46(4) 1 d . . . A 2
H31A H 0.9224 0.6228 0.1820 0.048 Uiso 0.46(4) 1 calc R . . A 2
H31B H 0.8608 0.6321 0.0896 0.048 Uiso 0.46(4) 1 calc R . . A 2
C32 C 0.9074(11) 0.5947(7) 0.1695(13) 0.038(4) Uani 0.54(4) 1 d . . . A 1
H32A H 0.9189 0.6278 0.1490 0.046 Uiso 0.54(4) 1 calc R . . A 1
H32B H 0.9433 0.5842 0.2256 0.046 Uiso 0.54(4) 1 calc R . . A 1

loop_
_atom_site_aniso_label
_atom_site_aniso_U_11
_atom_site_aniso_U_22
_atom_site_aniso_U_33
_atom_site_aniso_U_23
_atom_site_aniso_U_13
_atom_site_aniso_U_12
Rh1 0.01614(16) 0.01225(15) 0.01029(15) 0.00023(11) -0.00070(11) -0.00181(11)
P1 0.0194(7) 0.0137(7) 0.0159(7) 0.000 -0.0072(6) 0.000
P3 0.0210(5) 0.0138(5) 0.0132(5) 0.0012(4) -0.0013(4) -0.0003(4)
P2 0.0232(8) 0.0204(7) 0.0086(6) 0.000 0.0022(6) 0.000
O2 0.0286(16) 0.0253(15) 0.0199(14) -0.0064(12) 0.0049(13) -0.0030(13)
O1 0.058(2) 0.0286(17) 0.0328(18) -0.0023(14) 0.0278(18) 0.0025(16)
C17 0.018(2) 0.0166(19) 0.017(2) -0.0032(16) -0.0006(16) 0.0000(16)
C23 0.015(2) 0.020(2) 0.0152(19) 0.0009(16) -0.0001(16) -0.0068(16)
C28 0.025(2) 0.021(2) 0.018(2) 0.0010(17) 0.0011(17) 0.0063(17)
C18 0.028(2) 0.025(2) 0.0131(19) 0.0035(17) 0.0001(17) -0.0011(18)
C8 0.013(2) 0.024(2) 0.019(2) 0.0017(17) -0.0002(16) -0.0018(16)
C6 0.021(2) 0.020(2) 0.022(2) 0.0006(17) -0.0158(17) -0.0012(17)
C11 0.018(2) 0.047(3) 0.015(2) -0.008(2) -0.0039(17) -0.002(2)
C9 0.019(2) 0.020(2) 0.023(2) -0.0027(17) -0.0001(17) 0.0034(17)
C24 0.026(2) 0.023(2) 0.021(2) 0.0087(18) 0.0018(18) 0.0082(18)
C7 0.020(2) 0.021(2) 0.019(2) -0.0018(17) -0.0039(17) -0.0027(17)
C5 0.0089(19) 0.026(2) 0.035(2) -0.0031(19) -0.0049(18) -0.0016(16)
C22 0.028(2) 0.019(2) 0.022(2) -0.0009(17) 0.0014(18) 0.0003(18)
C2 0.021(2) 0.018(2) 0.021(2) 0.0013(17) 0.0011(17) 0.0000(16)
C19 0.029(2) 0.019(2) 0.021(2) -0.0013(17) 0.0032(18) 0.0072(18)
C12 0.023(2) 0.029(2) 0.020(2) 0.0027(18) -0.0041(17) -0.0027(18)
C26 0.038(3) 0.038(3) 0.012(2) 0.0058(19) -0.0022(19) -0.005(2)
C21 0.021(2) 0.033(2) 0.025(2) -0.0017(19) 0.0019(18) 0.0045(18)
C10 0.021(2) 0.031(2) 0.025(2) -0.010(2) -0.0018(18) -0.0056(18)
C3 0.022(2) 0.026(2) 0.021(2) -0.0046(18) 0.0070(18) -0.0061(18)
C27 0.029(2) 0.035(3) 0.023(2) 0.010(2) -0.0078(19) 0.008(2)
C1 0.034(3) 0.018(2) 0.024(2) -0.0024(18) -0.001(2) 0.0002(18)
C29 0.043(3) 0.028(2) 0.022(2) -0.0042(19) 0.012(2) -0.006(2)
C20 0.020(2) 0.027(2) 0.028(2) 0.0033(19) 0.0008(18) 0.0056(18)
C25 0.038(3) 0.026(2) 0.016(2) 0.0039(18) 0.0097(19) 0.004(2)
C4 0.014(2) 0.025(2) 0.030(2) -0.0062(18) 0.0023(18) -0.0082(17)
C13 0.037(3) 0.026(2) 0.024(2) -0.0019(19) 0.003(2) -0.017(2)
C30 0.044(3) 0.030(2) 0.024(2) -0.007(2) -0.006(2) 0.002(2)
C33 0.029(3) 0.037(3) 0.054(3) 0.006(2) 0.013(2) -0.007(2)
C15 0.034(3) 0.045(3) 0.046(3) -0.017(3) 0.023(2) -0.018(2)
C14 0.040(3) 0.046(3) 0.029(3) -0.010(2) 0.017(2) -0.019(2)
C16 0.025(2) 0.031(2) 0.045(3) -0.018(2) 0.010(2) -0.007(2)
C31 0.033(10) 0.030(8) 0.057(10) 0.004(7) -0.014(7) -0.010(6)
C32 0.037(9) 0.039(9) 0.039(7) 0.001(6) -0.008(6) -0.020(6)

loop_
_atom_type_symbol
_atom_type_description
_atom_type_scat_dispersion_real
_atom_type_scat_dispersion_imag
_atom_type_scat_source
C C 0.0181 0.0091 'International Tables Vol C Tables 4.2.6.8 and 6.1.1.4'
H H 0.0000 0.0000 'International Tables Vol C Tables 4.2.6.8 and 6.1.1.4'
O O 0.0492 0.0322 'International Tables Vol C Tables 4.2.6.8 and 6.1.1.4'
P P 0.2955 0.4335 'International Tables Vol C Tables 4.2.6.8 and 6.1.1.4'
Rh Rh 0.0927 3.6045 'International Tables Vol C Tables 4.2.6.8 and 6.1.1.4'

loop_
_geom_angle_atom_site_label_1
_geom_angle_atom_site_label_2
_geom_angle_atom_site_label_3
_geom_angle
_geom_angle_site_symmetry_1
_geom_angle_site_symmetry_3
_geom_angle_publ_flag
P1 Rh1 Rh1 54.56(2) . 7_575 ?
P1 Rh1 P2 51.20(5) . . ?
P3 Rh1 Rh1 157.26(2) . 7_575 ?
P3 Rh1 P1 104.01(3) . . ?
P3 Rh1 P2 107.21(3) . . ?
P3 Rh1 C5 89.15(11) . . ?
P2 Rh1 Rh1 54.93(2) . 7_575 ?
C6 Rh1 Rh1 109.02(10) . 7_575 ?
C6 Rh1 P1 163.17(10) . . ?
C6 Rh1 P3 91.63(10) . . ?
C6 Rh1 P2 118.45(11) . . ?
C6 Rh1 C5 35.36(15) . . ?
C5 Rh1 Rh1 102.08(11) . 7_575 ?
C5 Rh1 P1 136.86(11) . . ?
C5 Rh1 P2 85.71(11) . . ?
C1 Rh1 Rh1 93.91(12) . 7_575 ?
C1 Rh1 P1 97.96(13) . . ?
C1 Rh1 P3 97.00(13) . . ?
C1 Rh1 P2 144.16(13) . . ?
C1 Rh1 C6 86.06(17) . . ?
C1 Rh1 C5 121.36(17) . . ?
Rh1 P1 Rh1 70.89(4) . 7_575 ?
P2 P1 Rh1 64.95(5) . . ?
P2 P1 Rh1 64.95(5) . 7_575 ?
C17 P3 Rh1 117.04(13) . . ?
C17 P3 C2 104.43(18) . . ?
C23 P3 Rh1 119.83(13) . . ?
C23 P3 C17 102.59(18) . . ?
C23 P3 C2 101.85(18) . . ?
C2 P3 Rh1 109.11(13) . . ?
Rh1 P2 Rh1 70.15(4) . 7_575 ?
P1 P2 Rh1 63.85(5) . 7_575 ?
P1 P2 Rh1 63.85(5) . . ?
C29 O2 C33 107.8(3) . . ?
C18 C17 P3 123.5(3) . . ?
C18 C17 C22 119.1(4) . . ?
C22 C17 P3 117.2(3) . . ?
C28 C23 P3 120.9(3) . . ?
C24 C23 P3 120.2(3) . . ?
C24 C23 C28 118.9(4) . . ?
C23 C28 H28 120.0 . . ?
C27 C28 C23 120.1(4) . . ?
C27 C28 H28 120.0 . . ?
C17 C18 H18 119.8 . . ?
C19 C18 C17 120.4(4) . . ?
C19 C18 H18 119.8 . . ?
C9 C8 C7 119.1(4) . . ?
C9 C8 C2 118.6(4) . . ?
C7 C8 C2 122.3(4) . . ?
Rh1 C6 H6 112.1 . . ?
C7 C6 Rh1 115.5(3) . . ?
C7 C6 H6 112.1 . . ?
C5 C6 Rh1 73.1(2) . . ?
C5 C6 H6 112.1 . . ?
C5 C6 C7 126.0(4) . . ?
C12 C11 H11 120.2 . . ?
C12 C11 C10 119.6(4) . . ?
C10 C11 H11 120.2 . . ?
C8 C9 H9 119.1 . . ?
C8 C9 C10 121.7(4) . . ?
C10 C9 H9 119.1 . . ?
C23 C24 H24 119.5 . . ?
C23 C24 C25 121.0(4) . . ?
C25 C24 H24 119.5 . . ?
C8 C7 C6 124.1(4) . . ?
C12 C7 C8 118.1(4) . . ?
C12 C7 C6 117.7(4) . . ?
Rh1 C5 H5 111.4 . . ?
C6 C5 Rh1 71.6(2) . . ?
C6 C5 H5 111.4 . . ?
C6 C5 C4 128.2(4) . . ?
C4 C5 Rh1 116.4(3) . . ?
C4 C5 H5 111.4 . . ?
C17 C22 H22 119.6 . . ?
C21 C22 C17 120.8(4) . . ?
C21 C22 H22 119.6 . . ?
P3 C2 H2 108.2 . . ?
C8 C2 P3 111.9(3) . . ?
C8 C2 H2 108.2 . . ?
C3 C2 P3 106.4(3) . . ?
C3 C2 C8 113.9(3) . . ?
C3 C2 H2 108.2 . . ?
C18 C19 H19 120.0 . . ?
C20 C19 C18 120.0(4) . . ?
C20 C19 H19 120.0 . . ?
C11 C12 C7 122.2(4) . . ?
C11 C12 H12 118.9 . . ?
C7 C12 H12 118.9 . . ?
C27 C26 H26 120.1 . . ?
C27 C26 C25 119.8(4) . . ?
C25 C26 H26 120.1 . . ?
C22 C21 H21 120.5 . . ?
C22 C21 C20 118.9(4) . . ?
C20 C21 H21 120.5 . . ?
C11 C10 C9 119.2(4) . . ?
C11 C10 H10 120.4 . . ?
C9 C10 H10 120.4 . . ?
C4 C3 C2 121.2(4) . . ?
C13 C3 C2 118.4(4) . . ?
C13 C3 C4 120.3(4) . . ?
C28 C27 H27 119.8 . . ?
C26 C27 C28 120.4(4) . . ?
C26 C27 H27 119.8 . . ?
O1 C1 Rh1 178.9(4) . . ?
O2 C29 H29A 110.4 . . ?
O2 C29 H29B 110.4 . . ?
O2 C29 C30 106.5(4) . . ?
H29A C29 H29B 108.6 . . ?
C30 C29 H29A 110.4 . . ?
C30 C29 H29B 110.4 . . ?
C19 C20 C21 120.9(4) . . ?
C19 C20 H20 119.6 . . ?
C21 C20 H20 119.6 . . ?
C24 C25 H25 120.1 . . ?
C26 C25 C24 119.7(4) . . ?
C26 C25 H25 120.1 . . ?
C3 C4 C5 124.5(4) . . ?
C16 C4 C5 117.1(4) . . ?
C16 C4 C3 118.4(4) . . ?
C3 C13 H13 119.8 . . ?
C3 C13 C14 120.5(4) . . ?
C14 C13 H13 119.8 . . ?
C29 C30 H30C 110.2 . . ?
C29 C30 H30D 110.2 . . ?
C29 C30 H30A 112.2 . . ?
C29 C30 H30B 112.2 . . ?
C29 C30 C32 97.6(7) . . ?
H30C C30 H30D 108.5 . . ?
H30A C30 H30B 109.8 . . ?
C31 C30 C29 107.4(7) . . ?
C31 C30 H30C 110.2 . . ?
C31 C30 H30D 110.2 . . ?
C32 C30 H30A 112.2 . . ?
C32 C30 H30B 112.2 . . ?
O2 C33 H33C 110.8 . . ?
O2 C33 H33D 110.8 . . ?
O2 C33 H33A 109.9 . . ?
O2 C33 H33B 109.9 . . ?
O2 C33 C31 104.8(7) . . ?
O2 C33 C32 109.0(6) . . ?
H33C C33 H33D 108.9 . . ?
H33A C33 H33B 108.3 . . ?
C31 C33 H33C 110.8 . . ?
C31 C33 H33D 110.8 . . ?
C32 C33 H33A 109.9 . . ?
C32 C33 H33B 109.9 . . ?
C14 C15 H15 119.3 . . ?
C16 C15 H15 119.3 . . ?
C16 C15 C14 121.3(4) . . ?
C13 C14 H14 120.7 . . ?
C15 C14 C13 118.7(4) . . ?
C15 C14 H14 120.7 . . ?
C4 C16 H16 119.6 . . ?
C15 C16 C4 120.8(5) . . ?
C15 C16 H16 119.6 . . ?
C30 C31 C33 104.6(10) . . ?
C30 C31 H31A 110.8 . . ?
C30 C31 H31B 110.8 . . ?
C33 C31 H31A 110.8 . . ?
C33 C31 H31B 110.8 . . ?
H31A C31 H31B 108.9 . . ?
C30 C32 H32A 111.1 . . ?
C30 C32 H32B 111.1 . . ?
C33 C32 C30 103.5(8) . . ?
C33 C32 H32A 111.1 . . ?
C33 C32 H32B 111.1 . . ?
H32A C32 H32B 109.0 . . ?

loop_
_geom_bond_atom_site_label_1
_geom_bond_atom_site_label_2
_geom_bond_distance
_geom_bond_site_symmetry_2
_geom_bond_publ_flag
Rh1 Rh1 2.7606(5) 7_575 ?
Rh1 P1 2.3803(11) . ?
Rh1 P3 2.2938(10) . ?
Rh1 P2 2.4021(11) . ?
Rh1 C6 2.293(4) . ?
Rh1 C5 2.312(4) . ?
Rh1 C1 1.927(4) . ?
P1 Rh1 2.3803(11) 7_575 ?
P1 P2 2.066(2) . ?
P3 C17 1.842(4) . ?
P3 C23 1.840(4) . ?
P3 C2 1.872(4) . ?
P2 Rh1 2.4021(11) 7_575 ?
O2 C29 1.420(5) . ?
O2 C33 1.430(5) . ?
O1 C1 1.139(5) . ?
C17 C18 1.390(6) . ?
C17 C22 1.396(6) . ?
C23 C28 1.392(6) . ?
C23 C24 1.379(6) . ?
C28 H28 0.9500 . ?
C28 C27 1.389(6) . ?
C18 H18 0.9500 . ?
C18 C19 1.383(6) . ?
C8 C9 1.385(6) . ?
C8 C7 1.414(6) . ?
C8 C2 1.518(5) . ?
C6 H6 1.0000 . ?
C6 C7 1.469(6) . ?
C6 C5 1.398(6) . ?
C11 H11 0.9500 . ?
C11 C12 1.373(6) . ?
C11 C10 1.389(6) . ?
C9 H9 0.9500 . ?
C9 C10 1.392(6) . ?
C24 H24 0.9500 . ?
C24 C25 1.389(6) . ?
C7 C12 1.399(6) . ?
C5 H5 1.0000 . ?
C5 C4 1.473(6) . ?
C22 H22 0.9500 . ?
C22 C21 1.388(6) . ?
C2 H2 1.0000 . ?
C2 C3 1.518(6) . ?
C19 H19 0.9500 . ?
C19 C20 1.377(6) . ?
C12 H12 0.9500 . ?
C26 H26 0.9500 . ?
C26 C27 1.378(6) . ?
C26 C25 1.380(6) . ?
C21 H21 0.9500 . ?
C21 C20 1.391(6) . ?
C10 H10 0.9500 . ?
C3 C4 1.403(6) . ?
C3 C13 1.389(6) . ?
C27 H27 0.9500 . ?
C29 H29A 0.9900 . ?
C29 H29B 0.9900 . ?
C29 C30 1.504(6) . ?
C20 H20 0.9500 . ?
C25 H25 0.9500 . ?
C4 C16 1.396(6) . ?
C13 H13 0.9500 . ?
C13 C14 1.401(6) . ?
C30 H30C 0.9900 . ?
C30 H30D 0.9900 . ?
C30 H30A 0.9900 . ?
C30 H30B 0.9900 . ?
C30 C31 1.456(17) . ?
C30 C32 1.594(17) . ?
C33 H33C 0.9900 . ?
C33 H33D 0.9900 . ?
C33 H33A 0.9900 . ?
C33 H33B 0.9900 . ?
C33 C31 1.552(17) . ?
C33 C32 1.434(14) . ?
C15 H15 0.9500 . ?
C15 C14 1.380(7) . ?
C15 C16 1.375(7) . ?
C14 H14 0.9500 . ?
C16 H16 0.9500 . ?
C31 H31A 0.9900 . ?
C31 H31B 0.9900 . ?
C32 H32A 0.9900 . ?
C32 H32B 0.9900 . ?

loop_
_geom_torsion_atom_site_label_1
_geom_torsion_atom_site_label_2
_geom_torsion_atom_site_label_3
_geom_torsion_atom_site_label_4
_geom_torsion
_geom_torsion_site_symmetry_1
_geom_torsion_site_symmetry_2
_geom_torsion_site_symmetry_3
_geom_torsion_site_symmetry_4
_geom_torsion_publ_flag
Rh1 P3 C17 C18 -143.5(3) . . . . ?
Rh1 P3 C17 C22 41.8(3) . . . . ?
Rh1 P3 C23 C28 -143.8(3) . . . . ?
Rh1 P3 C23 C24 38.6(4) . . . . ?
Rh1 P3 C2 C8 57.2(3) . . . . ?
Rh1 P3 C2 C3 -67.8(3) . . . . ?
Rh1 C6 C7 C8 56.5(5) . . . . ?
Rh1 C6 C7 C12 -126.4(3) . . . . ?
Rh1 C6 C5 C4 -109.5(4) . . . . ?
Rh1 C5 C4 C3 -55.0(5) . . . . ?
Rh1 C5 C4 C16 123.2(4) . . . . ?
P3 C17 C18 C19 -176.3(3) . . . . ?
P3 C17 C22 C21 175.9(3) . . . . ?
P3 C23 C28 C27 179.0(3) . . . . ?
P3 C23 C24 C25 179.3(3) . . . . ?
P3 C2 C3 C4 62.7(4) . . . . ?
P3 C2 C3 C13 -114.2(4) . . . . ?
O2 C29 C30 C31 -12.8(13) . . . . ?
O2 C29 C30 C32 -37.7(9) . . . . ?
O2 C33 C31 C30 21.6(18) . . . . ?
O2 C33 C32 C30 -21.3(16) . . . . ?
C17 P3 C23 C28 -12.1(4) . . . . ?
C17 P3 C23 C24 170.3(3) . . . . ?
C17 P3 C2 C8 -68.7(3) . . . . ?
C17 P3 C2 C3 166.3(3) . . . . ?
C17 C18 C19 C20 1.9(6) . . . . ?
C17 C22 C21 C20 -0.3(6) . . . . ?
C23 P3 C17 C18 83.2(4) . . . . ?
C23 P3 C17 C22 -91.5(3) . . . . ?
C23 P3 C2 C8 -175.2(3) . . . . ?
C23 P3 C2 C3 59.8(3) . . . . ?
C23 C28 C27 C26 2.9(7) . . . . ?
C23 C24 C25 C26 0.6(7) . . . . ?
C28 C23 C24 C25 1.6(6) . . . . ?
C18 C17 C22 C21 0.9(6) . . . . ?
C18 C19 C20 C21 -1.3(6) . . . . ?
C8 C9 C10 C11 2.6(6) . . . . ?
C8 C7 C12 C11 3.1(6) . . . . ?
C8 C2 C3 C4 -61.0(5) . . . . ?
C8 C2 C3 C13 122.1(4) . . . . ?
C6 C7 C12 C11 -174.1(4) . . . . ?
C6 C5 C4 C3 31.7(7) . . . . ?
C6 C5 C4 C16 -150.2(4) . . . . ?
C9 C8 C7 C6 174.3(4) . . . . ?
C9 C8 C7 C12 -2.7(6) . . . . ?
C9 C8 C2 P3 122.3(3) . . . . ?
C9 C8 C2 C3 -117.0(4) . . . . ?
C24 C23 C28 C27 -3.4(6) . . . . ?
C7 C8 C9 C10 -0.1(6) . . . . ?
C7 C8 C2 P3 -57.7(5) . . . . ?
C7 C8 C2 C3 63.0(5) . . . . ?
C7 C6 C5 Rh1 109.6(4) . . . . ?
C7 C6 C5 C4 0.1(7) . . . . ?
C5 C6 C7 C8 -30.5(6) . . . . ?
C5 C6 C7 C12 146.5(4) . . . . ?
C5 C4 C16 C15 179.3(4) . . . . ?
C22 C17 C18 C19 -1.7(6) . . . . ?
C22 C21 C20 C19 0.4(6) . . . . ?
C2 P3 C17 C18 -22.8(4) . . . . ?
C2 P3 C17 C22 162.5(3) . . . . ?
C2 P3 C23 C28 95.8(3) . . . . ?
C2 P3 C23 C24 -81.8(4) . . . . ?
C2 C8 C9 C10 179.9(4) . . . . ?
C2 C8 C7 C6 -5.6(6) . . . . ?
C2 C8 C7 C12 177.3(4) . . . . ?
C2 C3 C4 C5 3.6(6) . . . . ?
C2 C3 C4 C16 -174.5(4) . . . . ?
C2 C3 C13 C14 175.7(4) . . . . ?
C12 C11 C10 C9 -2.2(6) . . . . ?
C10 C11 C12 C7 -0.7(7) . . . . ?
C3 C4 C16 C15 -2.4(7) . . . . ?
C3 C13 C14 C15 0.2(7) . . . . ?
C27 C26 C25 C24 -1.1(7) . . . . ?
C29 O2 C33 C31 -30.5(12) . . . . ?
C29 O2 C33 C32 -2.7(12) . . . . ?
C29 C30 C31 C33 -5.4(18) . . . . ?
C29 C30 C32 C33 35.2(14) . . . . ?
C25 C26 C27 C28 -0.6(7) . . . . ?
C4 C3 C13 C14 -1.2(7) . . . . ?
C13 C3 C4 C5 -179.6(4) . . . . ?
C13 C3 C4 C16 2.3(6) . . . . ?
C33 O2 C29 C30 27.5(5) . . . . ?
C14 C15 C16 C4 1.4(8) . . . . ?
C16 C15 C14 C13 -0.3(8) . . . . ?
